data_4020695
loop_
_publ_author_name
'William R. Dolbier, Jr.'
'Yi-An Zhai'
'Merle A. Battiste'
'Khalil A. Abboud'
'Ion Ghiviriga'

_publ_section_title
;
 A Highly Pyramidalized Cage Alkene Formed via
 the Double Diels-Alder Cycloaddition of
 syn-4,5,13,14-Bis(dehydro)octafluoroparacyclophane
 to Anthracene
;
_journal_name_full 'Journal of Organic Chemistry'
_journal_page_first 10336
_journal_page_last 10341
_journal_paper_doi 10.1021/jo051488v
_journal_volume 70
_journal_year 2005
_chemical_formula_sum 'C30 H16 Cl2 F8'
_chemical_formula_weight 1797.98
_space_group_IT_number 1
_symmetry_cell_setting triclinic
_symmetry_space_group_name_Hall 'P 1'
_symmetry_space_group_name_H-M 'P 1'
_cell_angle_alpha 83.289(1)
_cell_angle_beta 80.492(1)
_cell_angle_gamma 64.244(1)
_cell_formula_units_Z 3
_cell_length_a 9.2819(5)
_cell_length_b 9.7160(6)
_cell_length_c 21.2585(12)
_cell_measurement_temperature 173(2)
_cell_volume 1700.78(17)
_diffrn_ambient_temperature 173(2)
_exptl_crystal_density_diffrn 1.755
_cod_depositor_comments
;
The following automatic conversions were performed:
'_symmetry_cell_setting' value 'Triclinic' changed to 'triclinic'
according to '/home/saulius/struct/CIF-dictionaries/cif_core.dic'
dictionary named 'cif_core.dic' version 2.4.1 from 2010-06-29.

Automatic conversion script
Id: cif_fix_enum 1527 2010-12-29 10:47:43Z saulius 
;
_cod_database_code 4020695

loop_
_symmetry_equiv_pos_as_xyz
'x, y, z'

loop_
_atom_site_label
_atom_site_type_symbol
_atom_site_fract_x
_atom_site_fract_y
_atom_site_fract_z
_atom_site_U_iso_or_equiv
_atom_site_adp_type
_atom_site_occupancy
_atom_site_symmetry_multiplicity
_atom_site_calc_flag
_atom_site_refinement_flags
_atom_site_disorder_assembly
_atom_site_disorder_group
Cl1A Cl 0.55371(12) 0.35524(11) 0.22467(5) 0.0246(2) Uani 1 1 d . . .
Cl2A Cl 0.74186(12) 0.04486(12) 0.16320(5) 0.0276(2) Uani 1 1 d . . .
F1A F 0.2244(5) -0.1337(4) 0.06352(15) 0.0476(9) Uani 1 1 d . . .
F2A F 0.4562(4) -0.1384(4) 0.07247(17) 0.0456(8) Uani 1 1 d . . .
F3A F 0.2001(4) -0.2386(4) 0.17104(15) 0.0443(8) Uani 1 1 d . . .
F4A F 0.4449(4) -0.2730(3) 0.17545(17) 0.0438(8) Uani 1 1 d . . .
F5A F -0.1857(3) 0.4337(4) 0.31044(15) 0.0422(8) Uani 1 1 d . . .
F6A F 0.0260(4) 0.4755(3) 0.30987(15) 0.0399(8) Uani 1 1 d . . .
F7A F -0.2162(3) 0.5404(4) 0.20258(15) 0.0390(7) Uani 1 1 d . . .
F8A F -0.0196(4) 0.6030(3) 0.20367(15) 0.0386(7) Uani 1 1 d . . .
C1A C 0.0402(5) 0.3699(5) 0.1565(2) 0.0216(9) Uani 1 1 d . . .
C2A C 0.2074(5) 0.3149(5) 0.14306(19) 0.0185(8) Uani 1 1 d . . .
C3A C 0.2958(5) 0.1750(5) 0.1137(2) 0.0190(8) Uani 1 1 d . . .
C4A C 0.2174(6) 0.0893(5) 0.0994(2) 0.0234(9) Uani 1 1 d . . .
C5A C 0.0504(6) 0.1607(5) 0.1025(2) 0.0258(10) Uani 1 1 d . . .
H5AA H -0.0034 0.1124 0.0855 0.031 Uiso 1 1 calc R . .
C6A C -0.0380(5) 0.2981(6) 0.1293(2) 0.0259(10) Uani 1 1 d . . .
H6AA H -0.1518 0.3460 0.1299 0.031 Uiso 1 1 calc R . .
C7A C 0.3000(6) -0.0833(6) 0.0984(2) 0.0278(10) Uani 1 1 d . . .
C8A C 0.2978(6) -0.1636(6) 0.1687(2) 0.0290(11) Uani 1 1 d . . .
C9A C 0.2305(6) -0.0510(5) 0.2215(2) 0.0219(9) Uani 1 1 d . . .
C10A C 0.3155(5) 0.0255(5) 0.23714(19) 0.0183(9) Uani 1 1 d . . .
C11A C 0.2339(5) 0.1658(5) 0.26697(18) 0.0169(8) Uani 1 1 d . . .
C12A C 0.0632(5) 0.2314(5) 0.27876(19) 0.0196(9) Uani 1 1 d . . .
C13A C -0.0147(5) 0.1386(5) 0.2736(2) 0.0256(10) Uani 1 1 d . . .
H13A H -0.1256 0.1720 0.2899 0.031 Uiso 1 1 calc R . .
C14A C 0.0657(6) 0.0011(5) 0.2458(2) 0.0242(9) Uani 1 1 d . . .
H14A H 0.0103 -0.0599 0.2429 0.029 Uiso 1 1 calc R . .
C15A C -0.0357(5) 0.4001(5) 0.2798(2) 0.0257(10) Uani 1 1 d . . .
C16A C -0.0578(6) 0.4805(5) 0.2080(2) 0.0276(10) Uani 1 1 d . . .
C17A C 0.4967(5) -0.0189(5) 0.2210(2) 0.0197(9) Uani 1 1 d . . .
H17A H 0.5541 -0.1209 0.2017 0.024 Uiso 1 1 calc R . .
C18A C 0.5547(5) -0.0212(5) 0.2833(2) 0.0194(8) Uani 1 1 d . . .
C19A C 0.6795(6) -0.1421(6) 0.3100(2) 0.0312(11) Uani 1 1 d . . .
H19A H 0.7339 -0.2370 0.2901 0.037 Uiso 1 1 calc R . .
C20A C 0.7235(7) -0.1220(6) 0.3665(3) 0.0411(13) Uani 1 1 d . . .
H20A H 0.8083 -0.2041 0.3855 0.049 Uiso 1 1 calc R . .
C21A C 0.6458(7) 0.0148(6) 0.3948(2) 0.0361(12) Uani 1 1 d . . .
H21A H 0.6799 0.0274 0.4326 0.043 Uiso 1 1 calc R . .
C22A C 0.5164(6) 0.1379(6) 0.3693(2) 0.0266(10) Uani 1 1 d . . .
H22A H 0.4596 0.2312 0.3903 0.032 Uiso 1 1 calc R . .
C23A C 0.4746(5) 0.1181(5) 0.3121(2) 0.0205(8) Uani 1 1 d . . .
C24A C 0.3447(5) 0.2384(5) 0.27554(19) 0.0180(8) Uani 1 1 d . . .
H24A H 0.2851 0.3351 0.2989 0.022 Uiso 1 1 calc R . .
C25A C 0.4291(5) 0.2657(5) 0.2094(2) 0.0174(8) Uani 1 1 d . . .
C26A C 0.3140(5) 0.3805(5) 0.16235(19) 0.0190(8) Uani 1 1 d . . .
H26A H 0.2481 0.4822 0.1813 0.023 Uiso 1 1 calc R . .
C27A C 0.4219(5) 0.3943(5) 0.1016(2) 0.0256(10) Uani 1 1 d . . .
H27A H 0.3539 0.4700 0.0711 0.031 Uiso 1 1 calc R . .
H27B H 0.4970 0.4330 0.1123 0.031 Uiso 1 1 calc R . .
C28A C 0.5067(6) 0.2618(6) 0.0737(2) 0.0297(10) Uani 1 1 d . . .
H28A H 0.6229 0.2367 0.0713 0.036 Uiso 1 1 calc R . .
H28F H 0.4808 0.2744 0.0295 0.036 Uiso 1 1 calc R . .
C29A C 0.4769(5) 0.1283(5) 0.1076(2) 0.0220(9) Uani 1 1 d . . .
H29A H 0.5393 0.0329 0.0837 0.026 Uiso 1 1 calc R . .
C30A C 0.5260(5) 0.1079(5) 0.1760(2) 0.0184(8) Uani 1 1 d . . .
Cl1B Cl 0.24440(12) 0.65244(13) 0.58759(5) 0.0301(3) Uani 1 1 d . . .
Cl2B Cl 0.43343(13) 0.34349(12) 0.52549(5) 0.0283(2) Uani 1 1 d . . .
F1B F 1.2030(3) 0.1569(4) 0.54670(15) 0.0434(8) Uani 1 1 d . . .
F2B F 1.0033(4) 0.0997(3) 0.54338(17) 0.0468(8) Uani 1 1 d . . .
F3B F 1.1724(3) 0.2709(4) 0.44019(15) 0.0454(9) Uani 1 1 d . . .
F4B F 0.9640(4) 0.2288(3) 0.43772(15) 0.0421(8) Uani 1 1 d . . .
F5B F 0.7769(5) 0.9434(4) 0.58008(16) 0.0494(9) Uani 1 1 d . . .
F6B F 0.5335(5) 0.9694(4) 0.57801(19) 0.0541(10) Uani 1 1 d . . .
F7B F 0.7693(6) 0.8291(4) 0.68621(16) 0.0582(11) Uani 1 1 d . . .
F8B F 0.5369(5) 0.8353(4) 0.68267(19) 0.0610(11) Uani 1 1 d . . .
C1B C 0.7689(6) 0.6074(5) 0.6516(2) 0.0241(9) Uani 1 1 d . . .
C2B C 0.6918(6) 0.5226(5) 0.6366(2) 0.0223(9) Uani 1 1 d . . .
C3B C 0.7806(5) 0.3836(5) 0.6074(2) 0.0210(9) Uani 1 1 d . . .
C4B C 0.9491(6) 0.3277(5) 0.5938(2) 0.0248(10) Uani 1 1 d . . .
C5B C 1.0245(6) 0.3964(6) 0.6199(2) 0.0296(11) Uani 1 1 d . . .
H5BA H 1.1385 0.3483 0.6186 0.035 Uiso 1 1 calc R . .
C6B C 0.9365(6) 0.5366(6) 0.6486(2) 0.0308(11) Uani 1 1 d . . .
H6BA H 0.9909 0.5835 0.6661 0.037 Uiso 1 1 calc R . .
C7B C 1.0414(5) 0.2183(5) 0.5413(2) 0.0272(10) Uani 1 1 d . . .
C8B C 1.0228(6) 0.3001(6) 0.4705(2) 0.0283(10) Uani 1 1 d . . .
C9B C 0.9187(5) 0.4721(5) 0.4724(2) 0.0233(9) Uani 1 1 d . . .
C10B C 0.7521(5) 0.5358(5) 0.4850(2) 0.0185(8) Uani 1 1 d . . .
C11B C 0.6685(5) 0.6756(5) 0.5140(2) 0.0208(9) Uani 1 1 d . . .
C12B C 0.7523(6) 0.7519(5) 0.5302(2) 0.0241(9) Uani 1 1 d . . .
C13B C 0.9149(6) 0.7037(6) 0.5058(2) 0.0280(10) Uani 1 1 d . . .
H13B H 0.9686 0.7662 0.5087 0.034 Uiso 1 1 calc R . .
C14B C 0.9982(6) 0.5634(6) 0.4773(2) 0.0276(10) Uani 1 1 d . . .
H14B H 1.1091 0.5298 0.4611 0.033 Uiso 1 1 calc R . .
C15B C 0.6873(6) 0.8635(5) 0.5832(2) 0.0274(10) Uani 1 1 d . . .
C16B C 0.6915(7) 0.7783(6) 0.6534(2) 0.0339(12) Uani 1 1 d . . .
C17B C 0.4874(5) 0.7198(5) 0.53010(19) 0.0196(8) Uani 1 1 d . . .
H17B H 0.4289 0.8217 0.5495 0.023 Uiso 1 1 calc R . .
C18B C 0.4284(5) 0.7190(5) 0.4674(2) 0.0218(9) Uani 1 1 d . . .
C19B C 0.3048(6) 0.8394(6) 0.4407(2) 0.0322(11) Uani 1 1 d . . .
H19B H 0.2509 0.9349 0.4603 0.039 Uiso 1 1 calc R . .
C20B C 0.2606(6) 0.8181(6) 0.3841(2) 0.0365(12) Uani 1 1 d . . .
H20B H 0.1737 0.8991 0.3657 0.044 Uiso 1 1 calc R . .
C21B C 0.3427(6) 0.6794(6) 0.3542(2) 0.0336(11) Uani 1 1 d . . .
H21B H 0.3139 0.6668 0.3152 0.040 Uiso 1 1 calc R . .
C22B C 0.4671(6) 0.5595(6) 0.3822(2) 0.0272(10) Uani 1 1 d . . .
H22B H 0.5214 0.4635 0.3631 0.033 Uiso 1 1 calc R . .
C23B C 0.5111(5) 0.5806(5) 0.4377(2) 0.0209(9) Uani 1 1 d . . .
C24B C 0.6419(5) 0.4616(5) 0.4750(2) 0.0195(9) Uani 1 1 d . . .
H24B H 0.7032 0.3647 0.4520 0.023 Uiso 1 1 calc R . .
C25B C 0.5564(5) 0.4339(5) 0.5424(2) 0.0200(9) Uani 1 1 d . . .
C26B C 0.6722(5) 0.3156(5) 0.5890(2) 0.0232(9) Uani 1 1 d . . .
H26B H 0.7362 0.2131 0.5704 0.028 Uiso 1 1 calc R . .
C27B C 0.5650(6) 0.3081(6) 0.6499(2) 0.0299(11) Uani 1 1 d . . .
H27C H 0.4886 0.2699 0.6402 0.036 Uiso 1 1 calc R . .
H27D H 0.6331 0.2327 0.6805 0.036 Uiso 1 1 calc R . .
C28B C 0.4823(6) 0.4379(6) 0.6777(2) 0.0315(11) Uani 1 1 d . . .
H28B H 0.5107 0.4253 0.7216 0.038 Uiso 1 1 calc R . .
H28C H 0.3661 0.4625 0.6812 0.038 Uiso 1 1 calc R . .
C29B C 0.5109(6) 0.5728(5) 0.6426(2) 0.0241(9) Uani 1 1 d . . .
H29B H 0.4496 0.6689 0.6662 0.029 Uiso 1 1 calc R . .
C30B C 0.4612(5) 0.5911(5) 0.57450(19) 0.0208(9) Uani 1 1 d . . .
Cl1C Cl 1.17596(16) 0.80069(15) 0.93317(6) 0.0419(3) Uani 1 1 d . . .
Cl2C Cl 0.80961(18) 0.97582(15) 0.93883(7) 0.0483(3) Uani 1 1 d . . .
F1C F 0.5292(5) 0.4673(6) 0.9344(2) 0.0767(13) Uani 1 1 d . . .
F2C F 0.5207(4) 0.6874(5) 0.9538(2) 0.0760(12) Uani 1 1 d . . .
F3C F 0.5727(5) 0.5193(5) 0.82054(19) 0.0641(11) Uani 1 1 d . . .
F4C F 0.5497(4) 0.7423(4) 0.8380(2) 0.0670(11) Uani 1 1 d . . .
F5C F 1.3747(5) 0.1384(4) 0.81223(18) 0.0600(10) Uani 1 1 d . . .
F6C F 1.4208(4) 0.3220(4) 0.83304(18) 0.0566(9) Uani 1 1 d . . .
F7C F 1.3320(5) 0.0696(4) 0.9236(2) 0.0634(10) Uani 1 1 d . . .
F8C F 1.3845(4) 0.2513(5) 0.94672(17) 0.0569(9) Uani 1 1 d . . .
C1C C 1.1053(7) 0.3047(6) 0.9492(2) 0.0352(12) Uani 1 1 d . . .
C2C C 1.0346(6) 0.4530(5) 0.9638(2) 0.0323(10) Uani 1 1 d . . .
C3C C 0.8667(6) 0.5357(6) 0.9670(2) 0.0356(10) Uani 1 1 d . . .
C4C C 0.7733(6) 0.4662(7) 0.9528(2) 0.0433(12) Uani 1 1 d . . .
C5C C 0.8427(8) 0.3123(8) 0.9472(3) 0.0495(15) Uani 1 1 d . . .
H5CA H 0.7768 0.2620 0.9438 0.059 Uiso 1 1 calc R . .
C6C C 1.0098(8) 0.2258(7) 0.9465(2) 0.0460(13) Uani 1 1 d . . .
H6CA H 1.0570 0.1177 0.9442 0.055 Uiso 1 1 calc R . .
C7C C 0.6161(7) 0.5572(8) 0.9276(3) 0.0532(17) Uani 1 1 d . . .
C8C C 0.6396(7) 0.5911(7) 0.8487(3) 0.0518(15) Uani 1 1 d . . .
C9C C 0.8150(6) 0.5384(6) 0.8221(2) 0.0367(10) Uani 1 1 d . . .
C10C C 0.9060(6) 0.6126(5) 0.8330(2) 0.0335(10) Uani 1 1 d . . .
C11C C 1.0744(6) 0.5323(6) 0.8313(2) 0.0336(10) Uani 1 1 d . . .
C12C C 1.1470(7) 0.3839(6) 0.8169(2) 0.0343(11) Uani 1 1 d . . .
C13C C 1.0599(7) 0.3135(6) 0.7962(2) 0.0418(12) Uani 1 1 d . . .
H13C H 1.1123 0.2134 0.7807 0.050 Uiso 1 1 calc R . .
C14C C 0.8915(7) 0.3984(7) 0.7996(2) 0.0405(13) Uani 1 1 d . . .
H14C H 0.8299 0.3543 0.7853 0.049 Uiso 1 1 calc R . .
C15C C 1.3060(6) 0.2683(6) 0.8424(2) 0.0403(11) Uani 1 1 d . . .
C16C C 1.2803(7) 0.2196(6) 0.9179(2) 0.0420(12) Uani 1 1 d . . .
C17C C 0.8410(6) 0.7777(6) 0.8540(2) 0.0335(10) Uani 1 1 d . . .
H17C H 0.7218 0.8336 0.8533 0.040 Uiso 1 1 calc R . .
C18C C 0.9323(6) 0.8522(6) 0.8066(2) 0.0341(10) Uani 1 1 d . . .
C19C C 0.8631(7) 0.9846(6) 0.7699(2) 0.0422(12) Uani 1 1 d . . .
H19C H 0.7492 1.0399 0.7732 0.051 Uiso 1 1 calc R . .
C20C C 0.9666(9) 1.0374(7) 0.7267(3) 0.0474(14) Uani 1 1 d . . .
H20C H 0.9214 1.1261 0.6995 0.057 Uiso 1 1 calc R . .
C21C C 1.1308(9) 0.9598(8) 0.7246(3) 0.0539(17) Uani 1 1 d . . .
H21C H 1.1991 0.9957 0.6962 0.065 Uiso 1 1 calc R . .
C22C C 1.1993(7) 0.8259(6) 0.7646(2) 0.0394(11) Uani 1 1 d . . .
H22C H 1.3135 0.7739 0.7620 0.047 Uiso 1 1 calc R . .
C23C C 1.1102(8) 0.7698(5) 0.8057(2) 0.0400(14) Uani 1 1 d . . .
C24C C 1.1525(5) 0.6297(5) 0.8494(2) 0.0308(9) Uani 1 1 d . . .
H24C H 1.2722 0.5701 0.8466 0.037 Uiso 1 1 calc R . .
C25C C 1.0790(6) 0.6855(5) 0.9186(2) 0.0315(9) Uani 1 1 d . . .
C26C C 1.1157(6) 0.5551(5) 0.9724(2) 0.0336(10) Uani 1 1 d . . .
H26C H 1.2344 0.4948 0.9734 0.040 Uiso 1 1 calc R . .
C27C C 1.0335(8) 0.6389(7) 1.0336(3) 0.0445(13) Uani 1 1 d . . .
H27E H 1.0588 0.5635 1.0704 0.053 Uiso 1 1 calc R . .
H27F H 1.0791 0.7119 1.0379 0.053 Uiso 1 1 calc R . .
C28C C 0.8749(9) 0.7145(7) 1.0364(3) 0.0513(16) Uani 1 1 d . . .
H28D H 0.8442 0.8236 1.0427 0.062 Uiso 1 1 calc R . .
H28E H 0.8240 0.6742 1.0741 0.062 Uiso 1 1 calc R . .
C29C C 0.8088(6) 0.7039(6) 0.9773(2) 0.0395(11) Uani 1 1 d . . .
H29C H 0.6885 0.7587 0.9819 0.047 Uiso 1 1 calc R . .
C30C C 0.8881(6) 0.7761(5) 0.9220(2) 0.0327(10) Uani 1 1 d . . .

loop_
_atom_site_aniso_label
_atom_site_aniso_U_11
_atom_site_aniso_U_22
_atom_site_aniso_U_33
_atom_site_aniso_U_23
_atom_site_aniso_U_13
_atom_site_aniso_U_12
Cl1A 0.0233(5) 0.0277(5) 0.0286(5) -0.0037(4) -0.0032(4) -0.0157(4)
Cl2A 0.0152(5) 0.0361(6) 0.0318(6) -0.0075(5) 0.0012(4) -0.0112(5)
F1A 0.079(3) 0.0446(18) 0.0395(18) -0.0039(14) -0.0199(17) -0.0403(18)
F2A 0.0431(18) 0.0350(16) 0.053(2) -0.0208(14) 0.0205(15) -0.0163(14)
F3A 0.069(2) 0.0448(18) 0.0428(18) -0.0011(14) -0.0094(16) -0.0456(18)
F4A 0.0466(19) 0.0207(14) 0.060(2) -0.0066(13) -0.0230(16) -0.0041(13)
F5A 0.0210(14) 0.0470(18) 0.0376(17) 0.0029(14) 0.0116(12) -0.0016(13)
F6A 0.0383(17) 0.0313(15) 0.0399(17) -0.0176(13) -0.0101(14) 0.0002(13)
F7A 0.0167(13) 0.0447(17) 0.0398(17) 0.0016(13) -0.0045(12) 0.0011(12)
F8A 0.0468(19) 0.0189(14) 0.0432(17) -0.0028(12) 0.0093(14) -0.0125(13)
C1A 0.020(2) 0.029(2) 0.016(2) 0.0070(17) -0.0019(16) -0.0130(19)
C2A 0.017(2) 0.024(2) 0.0133(19) 0.0036(16) -0.0017(16) -0.0087(17)
C3A 0.018(2) 0.023(2) 0.018(2) 0.0033(16) -0.0051(16) -0.0114(17)
C4A 0.032(3) 0.032(2) 0.014(2) -0.0034(17) 0.0018(18) -0.022(2)
C5A 0.038(3) 0.037(3) 0.018(2) 0.0055(18) -0.0093(19) -0.029(2)
C6A 0.017(2) 0.043(3) 0.021(2) 0.0040(19) -0.0038(17) -0.017(2)
C7A 0.036(3) 0.034(3) 0.023(2) -0.0078(19) -0.0027(19) -0.022(2)
C8A 0.038(3) 0.028(2) 0.032(3) 0.0045(19) -0.013(2) -0.023(2)
C9A 0.028(2) 0.022(2) 0.019(2) 0.0022(16) -0.0035(18) -0.0150(19)
C10A 0.015(2) 0.021(2) 0.017(2) 0.0029(16) -0.0040(16) -0.0063(17)
C11A 0.015(2) 0.023(2) 0.0106(18) 0.0031(15) -0.0019(15) -0.0071(17)
C12A 0.013(2) 0.030(2) 0.0141(19) 0.0053(16) -0.0025(16) -0.0084(17)
C13A 0.017(2) 0.035(3) 0.022(2) 0.0122(18) -0.0084(17) -0.0099(19)
C14A 0.030(2) 0.028(2) 0.020(2) 0.0090(17) -0.0045(18) -0.019(2)
C15A 0.013(2) 0.032(2) 0.024(2) -0.0068(19) 0.0024(17) -0.0022(18)
C16A 0.022(2) 0.021(2) 0.033(3) 0.0034(19) -0.002(2) -0.0055(18)
C17A 0.0134(19) 0.019(2) 0.025(2) -0.0061(16) 0.0017(16) -0.0047(16)
C18A 0.017(2) 0.018(2) 0.020(2) 0.0027(16) -0.0030(16) -0.0048(16)
C19A 0.024(2) 0.031(3) 0.030(3) -0.001(2) -0.006(2) -0.003(2)
C20A 0.036(3) 0.038(3) 0.042(3) 0.007(2) -0.016(2) -0.008(2)
C21A 0.046(3) 0.044(3) 0.026(2) 0.005(2) -0.020(2) -0.021(3)
C22A 0.025(2) 0.034(2) 0.022(2) -0.0038(19) -0.0012(18) -0.014(2)
C23A 0.019(2) 0.027(2) 0.019(2) -0.0008(16) 0.0018(16) -0.0143(18)
C24A 0.019(2) 0.018(2) 0.0166(19) -0.0006(15) 0.0004(17) -0.0086(17)
C25A 0.0136(19) 0.021(2) 0.019(2) -0.0038(16) 0.0010(16) -0.0090(16)
C26A 0.018(2) 0.020(2) 0.019(2) 0.0008(16) -0.0032(16) -0.0089(17)
C27A 0.023(2) 0.034(3) 0.025(2) 0.0074(18) -0.0074(18) -0.017(2)
C28A 0.025(2) 0.039(3) 0.025(2) 0.001(2) -0.0015(19) -0.014(2)
C29A 0.016(2) 0.031(2) 0.019(2) -0.0096(17) 0.0011(16) -0.0091(18)
C30A 0.0100(18) 0.021(2) 0.025(2) -0.0064(16) 0.0029(16) -0.0080(16)
Cl1B 0.0167(5) 0.0409(7) 0.0310(6) -0.0043(5) 0.0015(4) -0.0117(5)
Cl2B 0.0290(6) 0.0339(6) 0.0318(6) -0.0015(4) -0.0044(5) -0.0222(5)
F1B 0.0218(15) 0.0474(19) 0.0388(17) 0.0063(14) -0.0063(13) 0.0047(13)
F2B 0.0436(19) 0.0294(16) 0.060(2) -0.0056(14) 0.0142(16) -0.0153(15)
F3B 0.0189(14) 0.055(2) 0.0350(17) 0.0071(14) 0.0093(12) 0.0028(14)
F4B 0.0345(17) 0.0340(16) 0.0459(19) -0.0159(14) -0.0148(14) 0.0031(13)
F5B 0.083(3) 0.0470(19) 0.0441(19) -0.0018(15) -0.0120(18) -0.050(2)
F6B 0.056(2) 0.0325(17) 0.063(2) -0.0222(15) -0.0278(18) 0.0028(15)
F7B 0.107(3) 0.061(2) 0.0348(18) -0.0031(16) -0.0271(19) -0.055(2)
F8B 0.068(3) 0.0415(19) 0.066(2) -0.0243(17) 0.037(2) -0.0262(18)
C1B 0.031(3) 0.031(2) 0.014(2) 0.0015(17) -0.0042(18) -0.016(2)
C2B 0.030(2) 0.027(2) 0.0136(19) 0.0024(16) -0.0026(18) -0.016(2)
C3B 0.023(2) 0.021(2) 0.022(2) 0.0037(17) -0.0047(17) -0.0118(18)
C4B 0.023(2) 0.022(2) 0.023(2) 0.0078(17) -0.0069(18) -0.0043(18)
C5B 0.026(2) 0.041(3) 0.023(2) 0.014(2) -0.0119(19) -0.017(2)
C6B 0.029(3) 0.051(3) 0.015(2) 0.005(2) -0.0033(18) -0.022(2)
C7B 0.018(2) 0.029(2) 0.027(2) 0.0065(18) -0.0041(18) -0.0049(19)
C8B 0.020(2) 0.034(3) 0.023(2) -0.0034(19) 0.0016(19) -0.006(2)
C9B 0.022(2) 0.025(2) 0.019(2) 0.0027(17) -0.0002(18) -0.0086(18)
C10B 0.021(2) 0.019(2) 0.019(2) -0.0013(15) -0.0011(17) -0.0120(17)
C11B 0.026(2) 0.020(2) 0.017(2) 0.0032(16) -0.0034(18) -0.0109(18)
C12B 0.030(2) 0.022(2) 0.023(2) 0.0059(17) -0.0114(19) -0.0115(19)
C13B 0.028(2) 0.037(3) 0.031(3) 0.011(2) -0.015(2) -0.023(2)
C14B 0.021(2) 0.041(3) 0.024(2) 0.007(2) -0.0029(18) -0.018(2)
C15B 0.033(3) 0.017(2) 0.036(3) -0.0063(19) -0.010(2) -0.0108(19)
C16B 0.044(3) 0.038(3) 0.026(2) -0.009(2) 0.001(2) -0.023(2)
C17B 0.025(2) 0.018(2) 0.017(2) -0.0002(15) -0.0028(17) -0.0102(18)
C18B 0.020(2) 0.026(2) 0.020(2) -0.0027(17) -0.0044(17) -0.0094(18)
C19B 0.031(3) 0.023(2) 0.032(3) 0.004(2) -0.004(2) -0.003(2)
C20B 0.028(3) 0.046(3) 0.020(2) 0.006(2) -0.0093(19) -0.002(2)
C21B 0.029(3) 0.050(3) 0.019(2) 0.001(2) -0.0074(19) -0.013(2)
C22B 0.033(3) 0.030(2) 0.021(2) -0.0026(18) -0.0022(19) -0.016(2)
C23B 0.020(2) 0.019(2) 0.020(2) -0.0004(16) -0.0089(17) -0.0024(17)
C24B 0.016(2) 0.019(2) 0.022(2) -0.0056(16) -0.0036(17) -0.0041(17)
C25B 0.019(2) 0.020(2) 0.024(2) 0.0022(17) -0.0074(17) -0.0104(17)
C26B 0.027(2) 0.022(2) 0.022(2) 0.0057(17) -0.0048(18) -0.0128(19)
C27B 0.033(3) 0.040(3) 0.026(2) 0.011(2) -0.006(2) -0.027(2)
C28B 0.031(3) 0.051(3) 0.022(2) 0.009(2) -0.0046(19) -0.029(2)
C29B 0.026(2) 0.028(2) 0.017(2) -0.0007(17) 0.0019(17) -0.0115(19)
C30B 0.021(2) 0.028(2) 0.014(2) -0.0008(16) -0.0002(17) -0.0120(19)
Cl1C 0.0508(7) 0.0435(7) 0.0373(6) -0.0052(5) -0.0099(5) -0.0234(6)
Cl2C 0.0571(8) 0.0300(6) 0.0458(7) -0.0042(5) -0.0020(6) -0.0087(6)
F1C 0.060(2) 0.110(3) 0.080(3) 0.035(3) -0.015(2) -0.064(3)
F2C 0.0396(19) 0.082(3) 0.082(3) -0.019(2) -0.0041(18) -0.0008(19)
F3C 0.058(2) 0.093(3) 0.068(2) 0.020(2) -0.0260(19) -0.056(2)
F4C 0.0428(18) 0.068(2) 0.091(3) 0.033(2) -0.0213(19) -0.0286(18)
F5C 0.071(3) 0.0393(19) 0.052(2) -0.0098(16) -0.0009(18) -0.0075(17)
F6C 0.0382(17) 0.067(2) 0.062(2) 0.0113(17) -0.0037(15) -0.0247(17)
F7C 0.065(2) 0.0322(18) 0.071(3) -0.0035(16) -0.0028(19) -0.0023(16)
F8C 0.0401(17) 0.073(2) 0.0477(19) -0.0070(17) -0.0154(15) -0.0107(17)
C1C 0.044(3) 0.032(3) 0.029(3) 0.009(2) -0.010(2) -0.016(2)
C2C 0.035(2) 0.036(2) 0.020(2) 0.0024(17) 0.0005(17) -0.012(2)
C3C 0.039(2) 0.036(3) 0.024(2) 0.0052(18) 0.0038(19) -0.013(2)
C4C 0.038(3) 0.056(3) 0.031(2) 0.007(2) 0.003(2) -0.020(2)
C5C 0.050(3) 0.071(4) 0.036(3) -0.009(3) 0.009(3) -0.036(3)
C6C 0.064(4) 0.043(3) 0.033(3) 0.008(2) -0.005(2) -0.027(3)
C7C 0.022(2) 0.067(4) 0.061(4) 0.010(3) 0.004(2) -0.016(3)
C8C 0.036(3) 0.057(4) 0.068(4) 0.004(3) -0.015(3) -0.023(3)
C9C 0.043(3) 0.046(3) 0.029(2) 0.008(2) -0.010(2) -0.027(2)
C10C 0.041(3) 0.038(3) 0.025(2) 0.0046(18) -0.0034(19) -0.022(2)
C11C 0.036(2) 0.042(3) 0.023(2) 0.0014(18) -0.0019(18) -0.019(2)
C12C 0.041(3) 0.038(3) 0.028(2) -0.0069(19) 0.003(2) -0.022(2)
C13C 0.060(3) 0.043(3) 0.029(2) 0.002(2) -0.007(2) -0.029(3)
C14C 0.054(4) 0.056(4) 0.025(3) 0.005(2) -0.007(2) -0.037(3)
C15C 0.038(3) 0.042(3) 0.036(3) -0.006(2) 0.002(2) -0.014(2)
C16C 0.039(3) 0.043(3) 0.033(3) 0.000(2) -0.005(2) -0.007(2)
C17C 0.033(2) 0.040(3) 0.028(2) 0.0064(19) -0.0108(19) -0.016(2)
C18C 0.035(2) 0.039(3) 0.032(2) 0.0003(19) -0.0063(19) -0.019(2)
C19C 0.057(3) 0.051(3) 0.027(2) 0.006(2) -0.016(2) -0.030(3)
C20C 0.071(4) 0.050(3) 0.028(3) -0.002(2) -0.007(3) -0.032(3)
C21C 0.074(4) 0.084(5) 0.030(3) -0.014(3) 0.013(3) -0.062(4)
C22C 0.047(3) 0.049(3) 0.031(2) -0.005(2) 0.001(2) -0.030(2)
C23C 0.079(4) 0.026(2) 0.0137(19) -0.0083(17) 0.020(2) -0.029(3)
C24C 0.028(2) 0.033(2) 0.031(2) -0.0019(18) -0.0048(18) -0.0116(18)
C25C 0.033(2) 0.033(2) 0.027(2) 0.0016(17) -0.0043(18) -0.0135(19)
C26C 0.034(2) 0.034(2) 0.030(2) 0.0005(18) -0.0075(19) -0.0100(19)
C27C 0.054(4) 0.051(3) 0.036(3) 0.004(2) -0.011(3) -0.030(3)
C28C 0.076(4) 0.038(3) 0.032(3) -0.007(2) 0.006(3) -0.020(3)
C29C 0.035(2) 0.042(3) 0.033(2) 0.001(2) 0.001(2) -0.011(2)
C30C 0.034(2) 0.029(2) 0.028(2) 0.0021(17) -0.0023(19) -0.0086(19)

loop_
_geom_bond_atom_site_label_1
_geom_bond_atom_site_label_2
_geom_bond_distance
_geom_bond_site_symmetry_2
_geom_bond_publ_flag
Cl1A C25A 1.807(4) . ?
Cl2A C30A 1.804(4) . ?
F1A C7A 1.355(5) . ?
F2A C7A 1.350(6) . ?
F3A C8A 1.381(5) . ?
F4A C8A 1.335(6) . ?
F5A C15A 1.351(5) . ?
F6A C15A 1.368(6) . ?
F7A C16A 1.345(5) . ?
F8A C16A 1.372(6) . ?
C1A C2A 1.395(6) . ?
C1A C6A 1.421(6) . ?
C1A C16A 1.510(7) . ?
C2A C3A 1.404(6) . ?
C2A C26A 1.515(6) . ?
C3A C4A 1.405(6) . ?
C3A C29A 1.525(6) . ?
C4A C5A 1.390(7) . ?
C4A C7A 1.512(7) . ?
C5A C6A 1.361(7) . ?
C5A H5AA 0.9500 . ?
C6A H6AA 0.9500 . ?
C7A C8A 1.605(7) . ?
C8A C9A 1.519(7) . ?
C9A C10A 1.393(6) . ?
C9A C14A 1.411(6) . ?
C10A C11A 1.407(6) . ?
C10A C17A 1.532(6) . ?
C11A C12A 1.417(6) . ?
C11A C24A 1.520(6) . ?
C12A C13A 1.401(6) . ?
C12A C15A 1.491(6) . ?
C13A C14A 1.365(7) . ?
C13A H13A 0.9500 . ?
C14A H14A 0.9500 . ?
C15A C16A 1.632(7) . ?
C17A C18A 1.504(6) . ?
C17A C30A 1.562(6) . ?
C17A H17A 1.0000 . ?
C18A C19A 1.386(6) . ?
C18A C23A 1.388(6) . ?
C19A C20A 1.389(8) . ?
C19A H19A 0.9500 . ?
C20A C21A 1.364(8) . ?
C20A H20A 0.9500 . ?
C21A C22A 1.408(7) . ?
C21A H21A 0.9500 . ?
C22A C23A 1.393(6) . ?
C22A H22A 0.9500 . ?
C23A C24A 1.515(6) . ?
C24A C25A 1.546(5) . ?
C24A H24A 1.0000 . ?
C25A C26A 1.563(6) . ?
C25A C30A 1.583(6) . ?
C26A C27A 1.529(6) . ?
C26A H26A 1.0000 . ?
C27A C28A 1.331(7) . ?
C27A H27A 0.9900 . ?
C27A H27B 0.9900 . ?
C28A C29A 1.518(7) . ?
C28A H28A 0.9900 . ?
C28A H28F 0.9900 . ?
C29A C30A 1.561(6) . ?
C29A H29A 1.0000 . ?
Cl1B C30B 1.815(4) . ?
Cl2B C25B 1.812(4) . ?
F1B C7B 1.372(5) . ?
F2B C7B 1.338(6) . ?
F3B C8B 1.352(5) . ?
F4B C8B 1.353(6) . ?
F5B C15B 1.354(6) . ?
F6B C15B 1.363(6) . ?
F7B C16B 1.344(6) . ?
F8B C16B 1.359(6) . ?
C1B C2B 1.393(6) . ?
C1B C6B 1.395(7) . ?
C1B C16B 1.499(7) . ?
C2B C3B 1.396(6) . ?
C2B C29B 1.518(7) . ?
C3B C4B 1.405(6) . ?
C3B C26B 1.539(6) . ?
C4B C5B 1.365(7) . ?
C4B C7B 1.510(7) . ?
C5B C6B 1.399(8) . ?
C5B H5BA 0.9500 . ?
C6B H6BA 0.9500 . ?
C7B C8B 1.616(7) . ?
C8B C9B 1.526(7) . ?
C9B C10B 1.384(6) . ?
C9B C14B 1.399(7) . ?
C10B C11B 1.397(6) . ?
C10B C24B 1.536(6) . ?
C11B C12B 1.387(6) . ?
C11B C17B 1.530(6) . ?
C12B C13B 1.396(7) . ?
C12B C15B 1.516(7) . ?
C13B C14B 1.396(7) . ?
C13B H13B 0.9500 . ?
C14B H14B 0.9500 . ?
C15B C16B 1.618(7) . ?
C17B C18B 1.524(6) . ?
C17B C30B 1.558(6) . ?
C17B H17B 1.0000 . ?
C18B C19B 1.380(6) . ?
C18B C23B 1.391(6) . ?
C19B C20B 1.397(7) . ?
C19B H19B 0.9500 . ?
C20B C21B 1.396(8) . ?
C20B H20B 0.9500 . ?
C21B C22B 1.393(7) . ?
C21B H21B 0.9500 . ?
C22B C23B 1.375(6) . ?
C22B H22B 0.9500 . ?
C23B C24B 1.524(6) . ?
C24B C25B 1.574(6) . ?
C24B H24B 1.0000 . ?
C25B C30B 1.566(6) . ?
C25B C26B 1.571(6) . ?
C26B C27B 1.513(6) . ?
C26B H26B 1.0000 . ?
C27B C28B 1.308(8) . ?
C27B H27C 0.9900 . ?
C27B H27D 0.9900 . ?
C28B C29B 1.534(6) . ?
C28B H28B 0.9900 . ?
C28B H28C 0.9900 . ?
C29B C30B 1.559(6) . ?
C29B H29B 1.0000 . ?
Cl1C C25C 1.791(5) . ?
Cl2C C30C 1.809(5) . ?
F1C C7C 1.407(8) . ?
F2C C7C 1.312(8) . ?
F3C C8C 1.353(7) . ?
F4C C8C 1.352(7) . ?
F5C C15C 1.329(6) . ?
F6C C15C 1.354(6) . ?
F7C C16C 1.318(7) . ?
F8C C16C 1.380(7) . ?
C1C C2C 1.348(7) . ?
C1C C6C 1.413(8) . ?
C1C C16C 1.540(8) . ?
C2C C3C 1.403(7) . ?
C2C C26C 1.523(7) . ?
C3C C4C 1.393(8) . ?
C3C C29C 1.513(7) . ?
C4C C5C 1.357(9) . ?
C4C C7C 1.492(8) . ?
C5C C6C 1.405(9) . ?
C5C H5CA 0.9500 . ?
C6C H6CA 0.9500 . ?
C7C C8C 1.667(9) . ?
C8C C9C 1.507(8) . ?
C9C C14C 1.336(8) . ?
C9C C10C 1.385(7) . ?
C10C C11C 1.408(7) . ?
C10C C17C 1.541(7) . ?
C11C C12C 1.348(8) . ?
C11C C24C 1.531(7) . ?
C12C C13C 1.407(7) . ?
C12C C15C 1.555(8) . ?
C13C C14C 1.409(8) . ?
C13C H13C 0.9500 . ?
C14C H14C 0.9500 . ?
C15C C16C 1.628(7) . ?
C17C C18C 1.530(7) . ?
C17C C30C 1.574(6) . ?
C17C H17C 1.0000 . ?
C18C C19C 1.374(7) . ?
C18C C23C 1.487(8) . ?
C19C C20C 1.435(8) . ?
C19C H19C 0.9500 . ?
C20C C21C 1.371(10) . ?
C20C H20C 0.9500 . ?
C21C C22C 1.423(9) . ?
C21C H21C 0.9500 . ?
C22C C23C 1.336(7) . ?
C22C H22C 0.9500 . ?
C23C C24C 1.493(6) . ?
C24C C25C 1.567(6) . ?
C24C H24C 1.0000 . ?
C25C C26C 1.565(6) . ?
C25C C30C 1.592(7) . ?
C26C C27C 1.522(8) . ?
C26C H26C 1.0000 . ?
C27C C28C 1.323(9) . ?
C27C H27E 0.9900 . ?
C27C H27F 0.9900 . ?
C28C C29C 1.519(8) . ?
C28C H28D 0.9900 . ?
C28C H28E 0.9900 . ?
C29C C30C 1.546(7) . ?
C29C H29C 1.0000 . ?
